data_4001049
loop_
_publ_author_name
'Wu, Tao'
'Zhang, Jian'
'Bu, Xianhui'
'Feng, Pingyun'

_publ_section_title
;
 Variable Lithium Coordination Modes in Two- and Three-Dimensional Lithium
 Boron Imidazolate Frameworks
;
_journal_issue 16
_journal_name_full 'Chemistry of Materials'
_journal_page_first 3830
_journal_paper_doi 10.1021/cm9015063
_journal_volume 21
_journal_year 2009
_chemical_formula_sum 'C32 H31 B Li N9 O'
_chemical_formula_weight 575.41
_chemical_name_systematic
; 
 ? 
;
_space_group_IT_number 14
_symmetry_cell_setting monoclinic
_symmetry_space_group_name_Hall '-P 2ybc'
_symmetry_space_group_name_H-M 'P 1 21/c 1'
_atom_sites_solution_hydrogens geom
_atom_sites_solution_primary direct
_atom_sites_solution_secondary difmap
_audit_creation_method SHELXL-97
_cell_angle_alpha 90.00
_cell_angle_beta 90.7090(10)
_cell_angle_gamma 90.00
_cell_formula_units_Z 4
_cell_length_a 12.4369(3)
_cell_length_b 13.4869(3)
_cell_length_c 17.8943(3)
_cell_measurement_temperature 293(2)
_cell_volume 3001.27(11)
_computing_structure_refinement 'SHELXL-97 (Sheldrick, 1997)'
_computing_structure_solution 'SHELXS-97 (Sheldrick, 1990)'
_diffrn_ambient_temperature 293(2)
_diffrn_measured_fraction_theta_full 0.905
_diffrn_measured_fraction_theta_max 0.905
_diffrn_radiation_monochromator graphite
_diffrn_radiation_source 'fine-focus sealed tube'
_diffrn_radiation_type MoK\a
_diffrn_radiation_wavelength 0.71073
_diffrn_reflns_av_R_equivalents 0.0307
_diffrn_reflns_av_sigmaI/netI 0.0540
_diffrn_reflns_limit_h_max 14
_diffrn_reflns_limit_h_min -11
_diffrn_reflns_limit_k_max 16
_diffrn_reflns_limit_k_min -10
_diffrn_reflns_limit_l_max 21
_diffrn_reflns_limit_l_min -14
_diffrn_reflns_number 15140
_diffrn_reflns_theta_full 25.06
_diffrn_reflns_theta_max 25.06
_diffrn_reflns_theta_min 1.64
_exptl_absorpt_coefficient_mu 0.081
_exptl_crystal_density_diffrn 1.273
_exptl_crystal_density_method 'not measured'
_exptl_crystal_F_000 1208
_refine_diff_density_max 0.340
_refine_diff_density_min -0.320
_refine_diff_density_rms 0.045
_refine_ls_extinction_coef 0.0058(10)
_refine_ls_extinction_expression Fc^*^=kFc[1+0.001xFc^2^\l^3^/sin(2\q)]^-1/4^
_refine_ls_extinction_method SHELXL
_refine_ls_goodness_of_fit_ref 1.070
_refine_ls_hydrogen_treatment mixed
_refine_ls_matrix_type full
_refine_ls_number_parameters 403
_refine_ls_number_reflns 4820
_refine_ls_number_restraints 0
_refine_ls_restrained_S_all 1.070
_refine_ls_R_factor_all 0.1006
_refine_ls_R_factor_gt 0.0548
_refine_ls_shift/su_max 0.000
_refine_ls_shift/su_mean 0.000
_refine_ls_structure_factor_coef Fsqd
_refine_ls_weighting_details 'calc w=1/[\s^2^(Fo^2^)+(0.0809P)^2^+0.0000P] where P=(Fo^2^+2Fc^2^)/3'
_refine_ls_weighting_scheme calc
_refine_ls_wR_factor_gt 0.1356
_refine_ls_wR_factor_ref 0.1596
_reflns_number_gt 2935
_reflns_number_total 4820
_reflns_threshold_expression >2sigma(I)
_cod_data_source_file cm9015063_si_002.cif
_cod_data_source_block BIF-12
_cod_depositor_comments
;
The following automatic conversions were performed:

'_symmetry_cell_setting' value 'Monoclinic' changed to 'monoclinic'
according to /home/saulius/struct/CIF-dictionaries/cif_core.dic
dictionary named 'cif_core.dic' version 2.4.2 from 2011-04-26.

Automatic conversion script
Id: cif_fix_values 1715 2011-07-08 13:25:40Z adriana 
;
_cod_original_sg_symbol_H-M P21/c
_cod_database_code 4001049

loop_
_symmetry_equiv_pos_as_xyz
'x, y, z'
'-x, y+1/2, -z+1/2'
'-x, -y, -z'
'x, -y-1/2, z-1/2'

loop_
_atom_site_label
_atom_site_type_symbol
_atom_site_fract_x
_atom_site_fract_y
_atom_site_fract_z
_atom_site_U_iso_or_equiv
_atom_site_adp_type
_atom_site_occupancy
_atom_site_symmetry_multiplicity
_atom_site_calc_flag
_atom_site_refinement_flags
B1 B -0.2216(2) 0.8669(2) 0.87822(16) 0.0365(8) Uani 1 1 d .
C1 C -0.2479(3) 1.1601(2) 1.12997(17) 0.0672(9) Uani 1 1 d .
H1A H -0.3051 1.1700 1.0934 0.081 Uiso 1 1 calc R
H1B H -0.1829 1.1444 1.1030 0.081 Uiso 1 1 calc R
C2 C -0.2307(4) 1.2546(3) 1.1716(2) 0.0992(13) Uani 1 1 d .
H2 H -0.2024 1.3006 1.1344 0.119 Uiso 1 1 calc R
C3 C -0.3241(4) 1.3013(3) 1.1982(3) 0.1238(16) Uani 1 1 d .
H3A H -0.3012 1.3532 1.2324 0.149 Uiso 1 1 calc R
H3B H -0.3630 1.2528 1.2274 0.149 Uiso 1 1 calc R
C4 C -0.4021(3) 1.3463(3) 1.1441(3) 0.1341(18) Uani 1 1 d .
H4A H -0.3676 1.3990 1.1175 0.201 Uiso 1 1 calc R
H4B H -0.4625 1.3722 1.1707 0.201 Uiso 1 1 calc R
H4C H -0.4264 1.2967 1.1094 0.201 Uiso 1 1 calc R
O1 O -0.27482(19) 1.07837(15) 1.17572(12) 0.0566(6) Uani 1 1 d .
H101 H -0.340(3) 1.070(2) 1.1752(18) 0.082(13) Uiso 1 1 d .
N11 N -0.18362(16) 0.86362(14) 0.96059(11) 0.0371(6) Uani 1 1 d .
N12 N -0.17801(18) 0.89217(16) 1.08536(11) 0.0459(6) Uani 1 1 d .
C11 C -0.2264(2) 0.90948(19) 1.02114(15) 0.0422(7) Uani 1 1 d .
H11 H -0.2862 0.9506 1.0172 0.051 Uiso 1 1 calc R
C12 C -0.0952(2) 0.82764(19) 1.06708(14) 0.0394(7) Uani 1 1 d .
C13 C -0.0164(2) 0.7849(2) 1.11310(15) 0.0494(8) Uani 1 1 d .
H13 H -0.0145 0.7970 1.1643 0.059 Uiso 1 1 calc R
C14 C 0.0577(2) 0.7247(2) 1.08036(17) 0.0537(8) Uani 1 1 d .
H14 H 0.1106 0.6952 1.1100 0.064 Uiso 1 1 calc R
C15 C 0.0562(2) 0.7064(2) 1.00392(16) 0.0536(8) Uani 1 1 d .
H15 H 0.1084 0.6655 0.9836 0.064 Uiso 1 1 calc R
C16 C -0.0214(2) 0.74759(19) 0.95760(15) 0.0480(8) Uani 1 1 d .
H16 H -0.0227 0.7349 0.9065 0.058 Uiso 1 1 calc R
C17 C -0.0973(2) 0.80882(19) 0.99038(14) 0.0386(7) Uani 1 1 d .
N21 N -0.23425(16) 0.75826(15) 0.85057(11) 0.0359(5) Uani 1 1 d .
N22 N -0.21903(18) 0.62252(16) 0.77696(12) 0.0434(6) Uani 1 1 d .
C21 C -0.1968(2) 0.7162(2) 0.78645(14) 0.0397(7) Uani 1 1 d .
H21 H -0.1578 0.7522 0.7517 0.048 Uiso 1 1 calc R
C22 C -0.2853(2) 0.67995(19) 0.88686(14) 0.0359(7) Uani 1 1 d .
C23 C -0.3381(2) 0.6743(2) 0.95449(15) 0.0483(8) Uani 1 1 d .
H23 H -0.3462 0.7296 0.9850 0.058 Uiso 1 1 calc R
C24 C -0.3781(2) 0.5829(2) 0.97435(16) 0.0533(8) Uani 1 1 d .
H24 H -0.4145 0.5767 1.0192 0.064 Uiso 1 1 calc R
C25 C -0.3658(2) 0.4997(2) 0.92973(18) 0.0565(8) Uani 1 1 d .
H25 H -0.3924 0.4390 0.9458 0.068 Uiso 1 1 calc R
C26 C -0.3154(2) 0.5053(2) 0.86270(17) 0.0524(8) Uani 1 1 d .
H26 H -0.3080 0.4497 0.8324 0.063 Uiso 1 1 calc R
C27 C -0.2756(2) 0.59661(19) 0.84127(14) 0.0389(7) Uani 1 1 d .
N31 N -0.13694(17) 0.92164(14) 0.83139(10) 0.0372(6) Uani 1 1 d .
N32 N 0.02314(17) 0.98985(15) 0.80035(12) 0.0410(6) Uani 1 1 d .
C31 C -0.0374(2) 0.95357(18) 0.85308(15) 0.0397(7) Uani 1 1 d .
H31 H -0.0138 0.9498 0.9025 0.048 Uiso 1 1 calc R
C32 C -0.0413(2) 0.98154(17) 0.73604(14) 0.0384(7) Uani 1 1 d .
C33 C -0.0177(2) 1.00409(18) 0.66229(15) 0.0496(8) Uani 1 1 d .
H33 H 0.0483 1.0314 0.6496 0.059 Uiso 1 1 calc R
C34 C -0.0946(3) 0.9849(2) 0.60888(16) 0.0618(9) Uani 1 1 d .
H34 H -0.0800 0.9978 0.5590 0.074 Uiso 1 1 calc R
C35 C -0.1938(3) 0.9465(2) 0.62794(17) 0.0657(10) Uani 1 1 d .
H35 H -0.2444 0.9346 0.5903 0.079 Uiso 1 1 calc R
C36 C -0.2201(2) 0.9254(2) 0.70019(16) 0.0565(9) Uani 1 1 d .
H36 H -0.2878 0.9017 0.7125 0.068 Uiso 1 1 calc R
C37 C -0.1406(2) 0.94117(18) 0.75449(14) 0.0390(7) Uani 1 1 d .
N41 N -0.33027(16) 0.92034(15) 0.87046(11) 0.0399(6) Uani 1 1 d .
N42 N -0.50575(19) 0.94269(19) 0.84085(14) 0.0613(7) Uani 1 1 d .
C41 C -0.4253(2) 0.8809(2) 0.84614(15) 0.0502(8) Uani 1 1 d .
H41 H -0.4323 0.8141 0.8341 0.060 Uiso 1 1 calc R
C42 C -0.3537(2) 1.0208(2) 0.88135(14) 0.0443(7) Uani 1 1 d .
C43 C -0.2909(2) 1.1007(2) 0.90592(15) 0.0557(8) Uani 1 1 d .
H43 H -0.2182 1.0934 0.9174 0.067 Uiso 1 1 calc R
C44 C -0.3422(3) 1.1910(2) 0.91229(18) 0.0711(10) Uani 1 1 d .
H44 H -0.3032 1.2457 0.9290 0.085 Uiso 1 1 calc R
C45 C -0.4500(3) 1.2024(3) 0.8946(2) 0.0756(10) Uani 1 1 d .
H45 H -0.4812 1.2647 0.8996 0.091 Uiso 1 1 calc R
C46 C -0.5121(3) 1.1257(2) 0.87005(18) 0.0692(9) Uani 1 1 d .
H46 H -0.5845 1.1343 0.8582 0.083 Uiso 1 1 calc R
C47 C -0.4625(2) 1.0339(2) 0.86362(15) 0.0513(8) Uani 1 1 d .
Li1 Li -0.1802(3) 0.9651(3) 1.1872(2) 0.0435(11) Uani 1 1 d .
N1 N -0.1442(3) 1.2437(2) 1.22616(19) 0.1318(14) Uani 1 1 d .
H1C H -0.1415 1.2974 1.2550 0.198 Uiso 1 1 d R
H1D H -0.0825 1.2374 1.2019 0.198 Uiso 1 1 d R

loop_
_atom_site_aniso_label
_atom_site_aniso_U_11
_atom_site_aniso_U_22
_atom_site_aniso_U_33
_atom_site_aniso_U_23
_atom_site_aniso_U_13
_atom_site_aniso_U_12
B1 0.0297(18) 0.0437(19) 0.0362(17) -0.0019(14) 0.0006(15) -0.0038(15)
C1 0.071(2) 0.060(2) 0.071(2) 0.0023(18) -0.0018(19) 0.0024(18)
C2 0.091(3) 0.081(3) 0.125(3) -0.024(2) -0.028(3) 0.017(2)
C3 0.116(4) 0.125(4) 0.131(4) -0.039(3) -0.004(3) 0.017(3)
C4 0.086(3) 0.111(3) 0.204(5) 0.045(3) -0.051(3) 0.004(3)
O1 0.0363(13) 0.0591(15) 0.0743(15) 0.0111(11) 0.0004(12) 0.0011(11)
N11 0.0304(13) 0.0469(13) 0.0341(12) -0.0060(10) 0.0027(11) 0.0007(11)
N12 0.0418(14) 0.0600(16) 0.0360(13) -0.0041(11) 0.0013(12) 0.0046(12)
C11 0.0342(16) 0.0491(17) 0.0433(17) -0.0060(13) 0.0032(15) 0.0021(13)
C12 0.0353(16) 0.0446(17) 0.0382(16) -0.0027(12) 0.0000(14) -0.0031(14)
C13 0.0491(19) 0.0565(19) 0.0425(17) 0.0025(14) -0.0015(16) -0.0027(16)
C14 0.0479(19) 0.0531(19) 0.060(2) 0.0067(15) -0.0042(17) 0.0024(16)
C15 0.0482(19) 0.0542(19) 0.058(2) -0.0003(15) 0.0034(17) 0.0100(15)
C16 0.0454(18) 0.0515(18) 0.0471(17) -0.0054(14) 0.0010(16) 0.0009(16)
C17 0.0322(16) 0.0422(16) 0.0416(16) -0.0026(13) 0.0028(14) -0.0029(14)
N21 0.0339(13) 0.0427(14) 0.0311(12) -0.0023(10) 0.0036(11) -0.0030(11)
N22 0.0478(15) 0.0396(14) 0.0430(14) -0.0029(11) 0.0063(12) -0.0006(12)
C21 0.0390(17) 0.0447(18) 0.0356(16) 0.0016(13) 0.0041(14) 0.0000(14)
C22 0.0285(15) 0.0469(17) 0.0325(15) 0.0006(13) 0.0003(13) -0.0016(13)
C23 0.0432(18) 0.065(2) 0.0370(17) -0.0035(14) 0.0037(15) -0.0064(16)
C24 0.0430(19) 0.074(2) 0.0428(17) 0.0103(17) 0.0080(15) -0.0114(17)
C25 0.054(2) 0.051(2) 0.064(2) 0.0117(17) 0.0082(19) -0.0073(16)
C26 0.056(2) 0.0432(19) 0.059(2) 0.0016(15) 0.0100(18) -0.0027(15)
C27 0.0362(16) 0.0437(18) 0.0368(16) 0.0037(13) 0.0035(14) -0.0011(14)
N31 0.0335(13) 0.0446(13) 0.0335(12) 0.0019(10) -0.0009(11) -0.0044(11)
N32 0.0346(13) 0.0482(14) 0.0401(13) 0.0015(11) 0.0003(12) -0.0055(11)
C31 0.0320(16) 0.0465(17) 0.0406(16) -0.0024(13) -0.0036(15) -0.0024(14)
C32 0.0393(17) 0.0376(16) 0.0382(16) 0.0032(12) 0.0014(14) -0.0024(13)
C33 0.053(2) 0.0481(18) 0.0474(18) 0.0060(13) 0.0016(17) -0.0047(15)
C34 0.081(3) 0.061(2) 0.0428(18) 0.0084(15) -0.004(2) -0.0007(19)
C35 0.076(3) 0.074(2) 0.046(2) 0.0090(16) -0.0234(19) -0.009(2)
C36 0.0494(19) 0.067(2) 0.0524(19) 0.0091(15) -0.0157(17) -0.0111(16)
C37 0.0388(17) 0.0386(16) 0.0396(16) 0.0043(12) -0.0030(14) -0.0027(13)
N41 0.0312(13) 0.0400(14) 0.0483(14) -0.0033(10) -0.0021(11) -0.0037(11)
N42 0.0337(15) 0.0623(17) 0.0876(19) -0.0029(14) -0.0066(14) 0.0016(13)
C41 0.0335(17) 0.0513(19) 0.066(2) -0.0022(15) -0.0061(16) -0.0033(15)
C42 0.0393(18) 0.0457(18) 0.0480(17) -0.0019(13) 0.0015(15) -0.0001(15)
C43 0.0448(19) 0.055(2) 0.068(2) -0.0079(15) -0.0005(17) -0.0027(16)
C44 0.070(3) 0.046(2) 0.097(3) -0.0120(17) 0.001(2) -0.0005(19)
C45 0.062(2) 0.054(2) 0.111(3) -0.0067(19) 0.014(2) 0.015(2)
C46 0.044(2) 0.062(2) 0.102(3) 0.0008(19) 0.0027(19) 0.0089(18)
C47 0.0351(17) 0.054(2) 0.065(2) 0.0000(15) 0.0022(16) 0.0002(16)
Li1 0.041(3) 0.048(3) 0.042(3) 0.002(2) 0.000(2) -0.004(2)
N1 0.110(3) 0.131(3) 0.153(3) -0.039(2) -0.075(3) 0.006(2)

loop_
_atom_type_symbol
_atom_type_description
_atom_type_scat_dispersion_real
_atom_type_scat_dispersion_imag
_atom_type_scat_source
C C 0.0033 0.0016 'International Tables Vol C Tables 4.2.6.8 and 6.1.1.4'
H H 0.0000 0.0000 'International Tables Vol C Tables 4.2.6.8 and 6.1.1.4'
Li Li -0.0003 0.0001 'International Tables Vol C Tables 4.2.6.8 and 6.1.1.4'
B B 0.0013 0.0007 'International Tables Vol C Tables 4.2.6.8 and 6.1.1.4'
N N 0.0061 0.0033 'International Tables Vol C Tables 4.2.6.8 and 6.1.1.4'
O O 0.0106 0.0060 'International Tables Vol C Tables 4.2.6.8 and 6.1.1.4'

loop_
_geom_angle_atom_site_label_1
_geom_angle_atom_site_label_2
_geom_angle_atom_site_label_3
_geom_angle
_geom_angle_site_symmetry_1
_geom_angle_site_symmetry_3
N41 B1 N31 109.4(2) . .
N41 B1 N11 111.0(2) . .
N31 B1 N11 109.2(2) . .
N41 B1 N21 109.2(2) . .
N31 B1 N21 110.2(2) . .
N11 B1 N21 107.8(2) . .
O1 C1 C2 114.2(3) . .
O1 C1 H1A 108.7 . .
C2 C1 H1A 108.7 . .
O1 C1 H1B 108.7 . .
C2 C1 H1B 108.7 . .
H1A C1 H1B 107.6 . .
C3 C2 N1 115.2(4) . .
C3 C2 C1 115.9(4) . .
N1 C2 C1 110.5(3) . .
C3 C2 H2 104.6 . .
N1 C2 H2 104.6 . .
C1 C2 H2 104.6 . .
C2 C3 C4 119.7(4) . .
C2 C3 H3A 107.4 . .
C4 C3 H3A 107.4 . .
C2 C3 H3B 107.4 . .
C4 C3 H3B 107.4 . .
H3A C3 H3B 106.9 . .
C3 C4 H4A 109.5 . .
C3 C4 H4B 109.5 . .
H4A C4 H4B 109.5 . .
C3 C4 H4C 109.5 . .
H4A C4 H4C 109.5 . .
H4B C4 H4C 109.5 . .
C1 O1 Li1 121.9(2) . .
C1 O1 H101 110(2) . .
Li1 O1 H101 120(2) . .
C11 N11 C17 104.0(2) . .
C11 N11 B1 129.0(2) . .
C17 N11 B1 127.0(2) . .
C11 N12 C12 103.8(2) . .
C11 N12 Li1 132.5(2) . .
C12 N12 Li1 121.5(2) . .
N12 C11 N11 115.9(2) . .
N12 C11 H11 122.0 . .
N11 C11 H11 122.0 . .
N12 C12 C17 109.9(2) . .
N12 C12 C13 129.5(2) . .
C17 C12 C13 120.6(3) . .
C14 C13 C12 117.7(3) . .
C14 C13 H13 121.2 . .
C12 C13 H13 121.2 . .
C13 C14 C15 121.8(3) . .
C13 C14 H14 119.1 . .
C15 C14 H14 119.1 . .
C16 C15 C14 121.3(3) . .
C16 C15 H15 119.3 . .
C14 C15 H15 119.3 . .
C15 C16 C17 117.3(3) . .
C15 C16 H16 121.3 . .
C17 C16 H16 121.3 . .
C16 C17 C12 121.2(2) . .
C16 C17 N11 132.3(2) . .
C12 C17 N11 106.4(2) . .
C21 N21 C22 103.8(2) . .
C21 N21 B1 128.7(2) . .
C22 N21 B1 127.6(2) . .
C21 N22 C27 104.0(2) . .
C21 N22 Li1 127.4(2) . 4_575
C27 N22 Li1 128.6(2) . 4_575
N22 C21 N21 116.0(2) . .
N22 C21 H21 122.0 . .
N21 C21 H21 122.0 . .
C23 C22 C27 120.8(3) . .
C23 C22 N21 132.1(2) . .
C27 C22 N21 107.1(2) . .
C24 C23 C22 116.8(3) . .
C24 C23 H23 121.6 . .
C22 C23 H23 121.6 . .
C23 C24 C25 122.2(3) . .
C23 C24 H24 118.9 . .
C25 C24 H24 118.9 . .
C26 C25 C24 121.2(3) . .
C26 C25 H25 119.4 . .
C24 C25 H25 119.4 . .
C25 C26 C27 117.6(3) . .
C25 C26 H26 121.2 . .
C27 C26 H26 121.2 . .
C26 C27 C22 121.4(3) . .
C26 C27 N22 129.4(3) . .
C22 C27 N22 109.1(2) . .
C31 N31 C37 103.8(2) . .
C31 N31 B1 128.4(2) . .
C37 N31 B1 127.6(2) . .
C31 N32 C32 103.5(2) . .
C31 N32 Li1 125.9(2) . 3_577
C32 N32 Li1 130.3(2) . 3_577
N32 C31 N31 116.2(2) . .
N32 C31 H31 121.9 . .
N31 C31 H31 121.9 . .
C33 C32 C37 120.6(2) . .
C33 C32 N32 129.6(3) . .
C37 C32 N32 109.7(2) . .
C34 C33 C32 117.9(3) . .
C34 C33 H33 121.1 . .
C32 C33 H33 121.1 . .
C33 C34 C35 121.1(3) . .
C33 C34 H34 119.5 . .
C35 C34 H34 119.5 . .
C36 C35 C34 122.3(3) . .
C36 C35 H35 118.8 . .
C34 C35 H35 118.8 . .
C35 C36 C37 116.9(3) . .
C35 C36 H36 121.6 . .
C37 C36 H36 121.6 . .
C32 C37 C36 121.2(2) . .
C32 C37 N31 106.8(2) . .
C36 C37 N31 132.0(3) . .
C41 N41 C42 104.0(2) . .
C41 N41 B1 127.1(2) . .
C42 N41 B1 128.7(2) . .
C41 N42 C47 104.4(2) . .
N42 C41 N41 115.8(3) . .
N42 C41 H41 122.1 . .
N41 C41 H41 122.1 . .
C47 C42 C43 120.6(3) . .
C47 C42 N41 107.0(2) . .
C43 C42 N41 132.3(3) . .
C44 C43 C42 116.7(3) . .
C44 C43 H43 121.7 . .
C42 C43 H43 121.7 . .
C43 C44 C45 121.8(3) . .
C43 C44 H44 119.1 . .
C45 C44 H44 119.1 . .
C46 C45 C44 122.3(3) . .
C46 C45 H45 118.8 . .
C44 C45 H45 118.8 . .
C45 C46 C47 116.9(3) . .
C45 C46 H46 121.5 . .
C47 C46 H46 121.5 . .
C46 C47 C42 121.6(3) . .
C46 C47 N42 129.6(3) . .
C42 C47 N42 108.8(3) . .
O1 Li1 N32 110.7(2) . 3_577
O1 Li1 N22 112.8(2) . 4_576
N32 Li1 N22 108.5(2) 3_577 4_576
O1 Li1 N12 107.2(2) . .
N32 Li1 N12 102.3(2) 3_577 .
N22 Li1 N12 114.8(2) 4_576 .
C2 N1 H1C 109.3 . .
C2 N1 H1D 108.6 . .
H1C N1 H1D 109.5 . .

loop_
_geom_bond_atom_site_label_1
_geom_bond_atom_site_label_2
_geom_bond_distance
_geom_bond_site_symmetry_2
B1 N41 1.536(3) .
B1 N31 1.543(4) .
B1 N11 1.543(3) .
B1 N21 1.553(3) .
C1 O1 1.416(3) .
C1 C2 1.490(4) .
C1 H1A 0.9700 .
C1 H1B 0.9700 .
C2 C3 1.409(5) .
C2 N1 1.451(4) .
C2 H2 0.9800 .
C3 C4 1.491(5) .
C3 H3A 0.9700 .
C3 H3B 0.9700 .
C4 H4A 0.9600 .
C4 H4B 0.9600 .
C4 H4C 0.9600 .
O1 Li1 1.937(5) .
O1 H101 0.82(3) .
N11 C11 1.361(3) .
N11 C17 1.403(3) .
N12 C11 1.311(3) .
N12 C12 1.391(3) .
N12 Li1 2.072(5) .
C11 H11 0.9300 .
C12 C17 1.396(3) .
C12 C13 1.396(3) .
C13 C14 1.365(4) .
C13 H13 0.9300 .
C14 C15 1.390(4) .
C14 H14 0.9300 .
C15 C16 1.380(3) .
C15 H15 0.9300 .
C16 C17 1.389(3) .
C16 H16 0.9300 .
N21 C21 1.367(3) .
N21 C22 1.396(3) .
N22 C21 1.304(3) .
N22 C27 1.400(3) .
N22 Li1 2.056(5) 4_575
C21 H21 0.9300 .
C22 C23 1.386(3) .
C22 C27 1.395(3) .
C23 C24 1.378(4) .
C23 H23 0.9300 .
C24 C25 1.386(4) .
C24 H24 0.9300 .
C25 C26 1.362(4) .
C25 H25 0.9300 .
C26 C27 1.384(3) .
C26 H26 0.9300 .
N31 C31 1.363(3) .
N31 C37 1.401(3) .
N32 C31 1.309(3) .
N32 C32 1.399(3) .
N32 Li1 2.055(5) 3_577
C31 H31 0.9300 .
C32 C33 1.389(3) .
C32 C37 1.392(3) .
C33 C34 1.368(4) .
C33 H33 0.9300 .
C34 C35 1.385(4) .
C34 H34 0.9300 .
C35 C36 1.367(4) .
C35 H35 0.9300 .
C36 C37 1.394(3) .
C36 H36 0.9300 .
N41 C41 1.362(3) .
N41 C42 1.400(3) .
N42 C41 1.305(3) .
N42 C47 1.401(3) .
C41 H41 0.9300 .
C42 C47 1.397(4) .
C42 C43 1.398(4) .
C43 C44 1.380(4) .
C43 H43 0.9300 .
C44 C45 1.382(4) .
C44 H44 0.9300 .
C45 C46 1.361(4) .
C45 H45 0.9300 .
C46 C47 1.388(4) .
C46 H46 0.9300 .
Li1 N32 2.055(5) 3_577
Li1 N22 2.056(5) 4_576
N1 H1C 0.8900 .
N1 H1D 0.8899 .
